data_4111966
loop_
_publ_author_name
'H. Gijs Schimmel'
'Jacques Huot'
'Laurent C. Chapon'
'Frans D. Tichelaar'
'Fokko M. Mulder'

_publ_section_title
;
 Hydrogen Cycling of Niobium and Vanadium Catalyzed Nanostructured
 Magnesium
;
_journal_name_full 'Journal of the American Chemical Society'
_journal_page_first 14348
_journal_page_last 14354
_journal_paper_doi 10.1021/ja051508a
_journal_volume 127
_journal_year 2005
_chemical_formula_sum 'D1.29 Mg'
_chemical_formula_weight 26.90
_space_group_IT_number 136
_symmetry_cell_setting tetragonal
_symmetry_space_group_name_Hall '-P 4n 2n'
_symmetry_space_group_name_H-M 'P 42/m n m'
_audit_author_name 'H.G. Schimmel'
_audit_creation_date 2005-02-09T15:59
_audit_creation_method 'from EXP file using GSAS2CIF'
_audit_update_record ' 2005-02-09T15:59  Initial CIF as created by GSAS2CIF'
_cell_angle_alpha 90.0
_cell_angle_beta 90.0
_cell_angle_gamma 90.0
_cell_formula_units_Z 2
_cell_length_a 4.5288
_cell_length_b 4.5288
_cell_length_c 3.0177
_cell_volume 61.893
_pd_block_id 2005-02-09T15:59|MGD12|H.G._Schimmel|Overall
_pd_phase_name MgD1.2
_cod_data_source_file ja051508asi20050309_060853.cif
_cod_data_source_block MGD12_publ
_cod_original_cell_volume 61.89461
_cod_database_code 4111966

loop_
_symmetry_equiv_pos_site_id
_symmetry_equiv_pos_as_xyz
1 +x,+y,+z
2 -y+1/2,+x+1/2,+z+1/2
3 -x,-y,+z
4 +y+1/2,-x+1/2,+z+1/2
5 -x+1/2,+y+1/2,+z+1/2
6 -y,-x,+z
7 +x+1/2,-y+1/2,+z+1/2
8 +y,+x,+z
-1 -x,-y,-z
-2 +y+1/2,-x+1/2,-z+1/2
-3 +x,+y,-z
-4 -y+1/2,+x+1/2,-z+1/2
-5 +x+1/2,-y+1/2,-z+1/2
-6 +y,+x,-z
-7 -x+1/2,+y+1/2,-z+1/2
-8 -y,-x,-z

loop_
_atom_site_aniso_label
_atom_site_aniso_U_11
_atom_site_aniso_U_12
_atom_site_aniso_U_13
_atom_site_aniso_U_22
_atom_site_aniso_U_23
_atom_site_aniso_U_33
Mg 0.18(5) -0.094(34) 0.0 0.18(5) 0.0 -0.009(10)
D 0.0299 -0.0148 0.0 0.0299 0.0 0.02066

loop_
_atom_site_type_symbol
_atom_site_label
_atom_site_fract_x
_atom_site_fract_y
_atom_site_fract_z
_atom_site_occupancy
_atom_site_thermal_displace_type
_atom_site_U_iso_or_equiv
_atom_site_symmetry_multiplicity
MG Mg 0.0 0.0 0.0 1.0 Uani 0.11441 2
D D 0.30436 0.30436 0.0 0.65(13) Uani 0.02682 4

loop_
_geom_angle_atom_site_label_1
_geom_angle_atom_site_label_2
_geom_angle_atom_site_label_3
_geom_angle
_geom_angle_site_symmetry_1
_geom_angle_site_symmetry_3
_geom_angle_publ_flag
Mg Mg Mg 180.0 1_554 1_556 n
Mg Mg D 90.0 1_554 1_555 n
Mg Mg D 39.707(9) 1_554 2_544 n
Mg Mg D 140.293(9) 1_554 2_545 n
Mg Mg D 90.0 1_554 3_555 n
Mg Mg D 39.707(9) 1_554 4_454 n
Mg Mg D 140.293(9) 1_554 4_455 n
Mg Mg D 90.0 1_556 1_555 n
Mg Mg D 140.293(9) 1_556 2_544 n
Mg Mg D 39.707(9) 1_556 2_545 n
Mg Mg D 90.0 1_556 3_555 n
Mg Mg D 140.293(9) 1_556 4_454 n
Mg Mg D 39.707(9) 1_556 4_455 n
D Mg D 90.0 1_555 2_544 n
D Mg D 90.0 1_555 2_545 n
D Mg D 180.0 1_555 3_555 n
D Mg D 90.0 1_555 4_454 n
D Mg D 90.0 1_555 4_455 n
D Mg D 100.586(17) 2_544 2_545 n
D Mg D 90.0 2_544 3_555 n
D Mg D 79.414(17) 2_544 4_454 n
D Mg D 180.0 2_544 4_455 n
D Mg D 90.0 2_545 3_555 n
D Mg D 180.0 2_545 4_454 n
D Mg D 79.414(17) 2_545 4_455 n
D Mg D 90.0 3_555 4_454 n
D Mg D 90.0 3_555 4_455 n
D Mg D 100.586(17) 4_454 4_455 n
Mg D Mg 129.707(9) 1_555 2_554 n
Mg D Mg 129.707(9) 1_555 2_555 n
Mg D Mg 100.586(17) 2_554 2_555 n

loop_
_geom_bond_atom_site_label_1
_geom_bond_atom_site_label_2
_geom_bond_distance
_geom_bond_site_symmetry_2
_geom_bond_publ_flag
Mg Mg 3.0178(7) 1_554 n
Mg Mg 3.0178(7) 1_556 n
Mg Mg 3.5400(5) 2_444 n
Mg Mg 3.5400(5) 2_445 n
Mg Mg 3.5400(5) 2_454 n
Mg Mg 3.5400(5) 2_455 n
Mg Mg 3.5400(5) 2_544 n
Mg Mg 3.5400(5) 2_545 n
Mg Mg 3.5400(5) 2_554 n
Mg Mg 3.5400(5) 2_555 n
Mg D 1.9494(4) 1_555 n
Mg D 1.96130(32) 2_544 n
Mg D 1.96130(32) 2_545 n
Mg D 1.9494(4) 3_555 n
Mg D 1.96130(32) 4_454 n
Mg D 1.96130(32) 4_455 n
D Mg 1.9494(4) 1_555 n
D Mg 1.96130(32) 2_554 n
D Mg 1.96130(32) 2_555 n
